data_1507384
loop_
_publ_author_name
'Sessler, Jonathan L.'
'Pantos, G. Dan'
'Katayev, Evgeny'
'Lynch, Vincent M.'

_publ_section_title
;
 Pyrazine analogues of dipyrrolylquinoxalines.
;
_journal_issue 22
_journal_name_full 'Organic letters'
_journal_page_first 4141
_journal_page_last 4144
_journal_paper_doi 10.1021/ol0355635
_journal_volume 5
_journal_year 2003
_chemical_formula_sum 'C29 H18 Cl2 N12'
_chemical_formula_weight 605.45
_chemical_name_systematic
; 
 ? 
;
_space_group_IT_number 2
_symmetry_cell_setting triclinic
_symmetry_space_group_name_Hall '-P 1'
_symmetry_space_group_name_H-M 'P -1'
_atom_sites_solution_hydrogens geom
_atom_sites_solution_primary direct
_atom_sites_solution_secondary difmap
_audit_creation_method SHELXL-97
_cell_angle_alpha 79.514(1)
_cell_angle_beta 80.208(1)
_cell_angle_gamma 84.107(1)
_cell_formula_units_Z 2
_cell_length_a 7.3374(1)
_cell_length_b 12.8235(2)
_cell_length_c 15.6794(3)
_cell_measurement_temperature 153(2)
_cell_volume 1425.60(4)
_computing_structure_refinement 'SHELXL-97 (Sheldrick, 1997)'
_computing_structure_solution 'SHELXS-97 (Sheldrick, 1990)'
_diffrn_ambient_temperature 153(2)
_diffrn_measured_fraction_theta_full 0.996
_diffrn_measured_fraction_theta_max 0.996
_diffrn_measurement_device_type 'Nonius Kappa CCD'
_diffrn_measurement_method \w-scans
_diffrn_radiation_monochromator graphite
_diffrn_radiation_source 'fine-focus sealed tube'
_diffrn_radiation_type MoK\a
_diffrn_radiation_wavelength 0.71073
_diffrn_reflns_av_R_equivalents 0.0299
_diffrn_reflns_av_sigmaI/netI 0.0575
_diffrn_reflns_limit_h_max 9
_diffrn_reflns_limit_h_min -9
_diffrn_reflns_limit_k_max 16
_diffrn_reflns_limit_k_min -16
_diffrn_reflns_limit_l_max 20
_diffrn_reflns_limit_l_min -19
_diffrn_reflns_number 11939
_diffrn_reflns_theta_full 27.50
_diffrn_reflns_theta_max 27.50
_diffrn_reflns_theta_min 2.93
_exptl_absorpt_coefficient_mu 0.272
_exptl_absorpt_correction_type none
_exptl_crystal_colour yellow
_exptl_crystal_density_diffrn 1.410
_exptl_crystal_density_method 'not measured'
_exptl_crystal_description lathes
_exptl_crystal_F_000 620
_exptl_crystal_size_max 0.40
_exptl_crystal_size_mid 0.15
_exptl_crystal_size_min 0.05
_refine_diff_density_max 0.274
_refine_diff_density_min -0.380
_refine_diff_density_rms 0.053
_refine_ls_extinction_coef 0.0087(14)
_refine_ls_extinction_expression Fc^*^=kFc[1+0.001xFc^2^\l^3^/sin(2\q)]^-1/4^
_refine_ls_extinction_method SHELXL
_refine_ls_goodness_of_fit_ref 1.023
_refine_ls_hydrogen_treatment mixed
_refine_ls_matrix_type full
_refine_ls_number_parameters 461
_refine_ls_number_reflns 6522
_refine_ls_number_restraints 0
_refine_ls_restrained_S_all 1.023
_refine_ls_R_factor_all 0.0862
_refine_ls_R_factor_gt 0.0464
_refine_ls_shift/su_max 0.002
_refine_ls_shift/su_mean 0.000
_refine_ls_structure_factor_coef Fsqd
_refine_ls_weighting_details 'calc w=1/[\s^2^(Fo^2^)+(0.0502P)^2^+0.3704P] where P=(Fo^2^+2Fc^2^)/3'
_refine_ls_weighting_scheme calc
_refine_ls_wR_factor_gt 0.1016
_refine_ls_wR_factor_ref 0.1186
_reflns_number_gt 4297
_reflns_number_total 6522
_reflns_threshold_expression >2sigma(I)
_cod_data_source_file ol0355635si20030820_124227.cif
_cod_data_source_block dicn
_cod_depositor_comments
;
The following automatic conversions were performed:

'_symmetry_cell_setting' value 'Triclinic' changed to 'triclinic'
according to /home/saulius/struct/CIF-dictionaries/cif_core.dic
dictionary named 'cif_core.dic' version 2.4.1 from 2010-06-29.

Automatic conversion script
Id: cif_fix_values 1715 2011-07-08 13:25:40Z adriana 
;
_cod_original_sg_symbol_H-M P-1
_cod_database_code 1507384

loop_
_symmetry_equiv_pos_as_xyz
'x, y, z'
'-x, -y, -z'

loop_
_atom_site_label
_atom_site_type_symbol
_atom_site_fract_x
_atom_site_fract_y
_atom_site_fract_z
_atom_site_U_iso_or_equiv
_atom_site_adp_type
_atom_site_occupancy
_atom_site_symmetry_multiplicity
_atom_site_calc_flag
Cl1A Cl -0.17752(12) 1.08186(6) 0.90300(4) 0.0736(2) Uani 1 1 d
Cl2A Cl -0.21560(11) 1.14127(5) 0.71859(4) 0.0708(2) Uani 1 1 d
H1AA H -0.159(4) 0.978(2) 0.7975(16) 0.067(7) Uiso 1 1 d
H1AB H 0.018(4) 1.053(2) 0.7805(19) 0.087(10) Uiso 1 1 d
C1A C -0.1114(4) 1.0506(2) 0.79724(18) 0.0594(7) Uani 1 1 d
N1' N 0.7498(2) 0.46326(12) 0.75310(11) 0.0323(4) Uani 1 1 d
C2' C 0.6621(2) 0.56208(14) 0.76313(12) 0.0277(4) Uani 1 1 d
C3' C 0.5562(3) 0.54928(15) 0.84624(12) 0.0309(4) Uani 1 1 d
C4' C 0.5841(3) 0.44311(16) 0.88559(14) 0.0366(5) Uani 1 1 d
C5' C 0.7044(3) 0.39214(16) 0.82675(14) 0.0374(5) Uani 1 1 d
C6' C 0.6882(2) 0.64828(14) 0.68907(12) 0.0267(4) Uani 1 1 d
N7' N 0.7849(2) 0.61767(11) 0.61607(10) 0.0289(4) Uani 1 1 d
C8' C 0.7946(3) 0.68670(14) 0.54047(12) 0.0293(4) Uani 1 1 d
C9' C 0.6966(3) 0.78540(14) 0.53625(12) 0.0297(4) Uani 1 1 d
N10' N 0.6133(2) 0.82153(11) 0.60896(10) 0.0290(4) Uani 1 1 d
C11' C 0.6181(2) 0.75829(13) 0.68661(12) 0.0267(4) Uani 1 1 d
C12' C 0.5551(2) 0.81090(14) 0.76175(12) 0.0278(4) Uani 1 1 d
N13' N 0.4597(2) 0.90964(12) 0.75013(11) 0.0314(4) Uani 1 1 d
C14' C 0.4340(3) 0.95053(16) 0.82541(13) 0.0368(5) Uani 1 1 d
C15' C 0.5152(3) 0.87932(15) 0.88657(14) 0.0363(5) Uani 1 1 d
C16' C 0.5916(3) 0.79186(15) 0.84724(12) 0.0312(4) Uani 1 1 d
C17' C 0.9053(3) 0.65192(15) 0.46382(13) 0.0336(4) Uani 1 1 d
N18' N 0.9902(2) 0.62559(13) 0.40195(11) 0.0417(4) Uani 1 1 d
C19' C 0.6812(3) 0.85453(15) 0.45333(13) 0.0345(5) Uani 1 1 d
N20' N 0.6679(3) 0.90889(14) 0.38788(12) 0.0469(5) Uani 1 1 d
H1' H 0.820(3) 0.4510(17) 0.7060(15) 0.044(6) Uiso 1 1 d
H3' H 0.472(3) 0.6032(15) 0.8719(12) 0.028(5) Uiso 1 1 d
H4' H 0.530(3) 0.4089(16) 0.9447(14) 0.042(6) Uiso 1 1 d
H5' H 0.759(3) 0.3197(17) 0.8330(13) 0.040(6) Uiso 1 1 d
H13' H 0.432(3) 0.9407(15) 0.7024(13) 0.026(5) Uiso 1 1 d
H14' H 0.368(3) 1.0178(16) 0.8284(12) 0.036(5) Uiso 1 1 d
H15' H 0.520(3) 0.8853(16) 0.9434(14) 0.038(6) Uiso 1 1 d
H16' H 0.666(3) 0.7289(15) 0.8730(12) 0.028(5) Uiso 1 1 d
N1 N 0.2343(2) 0.76500(12) 0.56192(10) 0.0290(4) Uani 1 1 d
C2 C 0.1603(2) 0.73809(13) 0.64934(11) 0.0249(4) Uani 1 1 d
C3 C 0.0482(3) 0.82622(14) 0.67176(13) 0.0288(4) Uani 1 1 d
C4 C 0.0586(3) 0.90559(15) 0.59774(13) 0.0348(5) Uani 1 1 d
C5 C 0.1745(3) 0.86565(15) 0.53107(14) 0.0352(5) Uani 1 1 d
C6 C 0.2023(2) 0.63164(13) 0.69345(11) 0.0252(4) Uani 1 1 d
N7 N 0.3108(2) 0.56900(11) 0.64239(9) 0.0273(3) Uani 1 1 d
C8 C 0.3329(2) 0.46537(14) 0.67388(12) 0.0274(4) Uani 1 1 d
C9 C 0.2386(3) 0.42096(14) 0.75434(12) 0.0286(4) Uani 1 1 d
N10 N 0.1432(2) 0.48263(11) 0.80929(9) 0.0284(4) Uani 1 1 d
C11 C 0.1345(2) 0.58832(14) 0.78304(11) 0.0253(4) Uani 1 1 d
C12 C 0.0570(2) 0.64851(14) 0.85236(11) 0.0262(4) Uani 1 1 d
N13 N -0.0537(2) 0.59992(14) 0.92550(10) 0.0316(4) Uani 1 1 d
C14 C -0.0906(3) 0.66457(17) 0.98674(13) 0.0378(5) Uani 1 1 d
C15 C -0.0009(3) 0.75450(17) 0.95492(13) 0.0376(5) Uani 1 1 d
C16 C 0.0930(3) 0.74535(16) 0.87063(13) 0.0316(4) Uani 1 1 d
C17 C 0.4543(3) 0.40017(14) 0.61869(12) 0.0316(4) Uani 1 1 d
N18 N 0.5470(2) 0.34634(13) 0.57577(11) 0.0409(4) Uani 1 1 d
C19 C 0.2390(3) 0.30713(16) 0.78316(13) 0.0367(5) Uani 1 1 d
N20 N 0.2399(3) 0.21731(14) 0.80548(13) 0.0557(5) Uani 1 1 d
H1 H 0.306(3) 0.7222(18) 0.5319(15) 0.049(7) Uiso 1 1 d
H3 H -0.025(3) 0.8314(15) 0.7277(14) 0.039(5) Uiso 1 1 d
H4 H -0.002(3) 0.9764(16) 0.5941(13) 0.040(6) Uiso 1 1 d
H5 H 0.217(3) 0.8959(17) 0.4709(15) 0.050(6) Uiso 1 1 d
H13 H -0.091(3) 0.5370(18) 0.9291(14) 0.042(6) Uiso 1 1 d
H14 H -0.169(3) 0.6416(16) 1.0400(15) 0.045(6) Uiso 1 1 d
H15 H -0.002(3) 0.8102(17) 0.9860(13) 0.041(6) Uiso 1 1 d
H16 H 0.167(3) 0.7913(16) 0.8350(13) 0.032(5) Uiso 1 1 d

loop_
_atom_site_aniso_label
_atom_site_aniso_U_11
_atom_site_aniso_U_22
_atom_site_aniso_U_33
_atom_site_aniso_U_23
_atom_site_aniso_U_13
_atom_site_aniso_U_12
Cl1A 0.1077(6) 0.0672(4) 0.0546(4) -0.0163(3) -0.0154(4) -0.0311(4)
Cl2A 0.0938(6) 0.0648(4) 0.0533(4) -0.0152(3) -0.0065(4) -0.0027(4)
C1A 0.0591(18) 0.0523(16) 0.0678(17) -0.0220(13) -0.0004(14) -0.0028(13)
N1' 0.0336(9) 0.0299(9) 0.0328(9) -0.0056(7) -0.0050(8) 0.0015(7)
C2' 0.0265(10) 0.0264(9) 0.0322(10) -0.0060(8) -0.0088(8) -0.0018(7)
C3' 0.0298(10) 0.0320(10) 0.0318(10) -0.0078(8) -0.0047(8) -0.0016(8)
C4' 0.0391(12) 0.0350(11) 0.0342(11) -0.0013(9) -0.0046(9) -0.0059(9)
C5' 0.0404(12) 0.0286(10) 0.0418(12) -0.0006(9) -0.0091(9) -0.0011(9)
C6' 0.0218(9) 0.0296(9) 0.0305(10) -0.0065(8) -0.0078(8) -0.0011(7)
N7' 0.0281(8) 0.0293(8) 0.0305(8) -0.0065(7) -0.0066(7) -0.0012(6)
C8' 0.0280(10) 0.0306(10) 0.0298(10) -0.0055(8) -0.0052(8) -0.0027(8)
C9' 0.0303(10) 0.0303(10) 0.0288(10) -0.0030(8) -0.0058(8) -0.0051(8)
N10' 0.0272(8) 0.0291(8) 0.0306(9) -0.0037(7) -0.0056(7) -0.0027(6)
C11' 0.0213(9) 0.0266(9) 0.0322(10) -0.0028(8) -0.0060(8) -0.0020(7)
C12' 0.0254(10) 0.0245(9) 0.0333(10) -0.0046(8) -0.0053(8) 0.0003(7)
N13' 0.0355(9) 0.0252(8) 0.0324(9) -0.0029(7) -0.0062(8) 0.0010(7)
C14' 0.0403(12) 0.0273(10) 0.0426(12) -0.0112(9) -0.0024(9) 0.0009(9)
C15' 0.0415(12) 0.0341(11) 0.0359(12) -0.0119(9) -0.0060(9) -0.0044(9)
C16' 0.0307(10) 0.0282(10) 0.0353(11) -0.0055(8) -0.0074(9) -0.0007(8)
C17' 0.0338(11) 0.0322(10) 0.0338(11) -0.0044(9) -0.0049(9) -0.0009(8)
N18' 0.0450(11) 0.0416(10) 0.0368(10) -0.0072(8) -0.0035(9) 0.0019(8)
C19' 0.0405(12) 0.0291(10) 0.0345(11) -0.0063(9) -0.0062(9) -0.0024(8)
N20' 0.0628(13) 0.0387(10) 0.0381(10) -0.0007(8) -0.0109(9) -0.0032(9)
N1 0.0294(9) 0.0277(8) 0.0287(8) -0.0047(7) -0.0032(7) 0.0011(7)
C2 0.0235(9) 0.0273(9) 0.0242(9) -0.0047(7) -0.0028(7) -0.0035(7)
C3 0.0277(10) 0.0279(10) 0.0307(10) -0.0068(8) -0.0036(8) 0.0004(8)
C4 0.0365(11) 0.0276(10) 0.0387(11) -0.0050(9) -0.0068(9) 0.0059(8)
C5 0.0371(12) 0.0326(11) 0.0334(11) -0.0007(9) -0.0054(9) 0.0008(9)
C6 0.0230(9) 0.0256(9) 0.0279(9) -0.0071(7) -0.0042(7) -0.0014(7)
N7 0.0283(8) 0.0265(8) 0.0266(8) -0.0059(6) -0.0032(6) 0.0004(6)
C8 0.0291(10) 0.0253(9) 0.0289(10) -0.0093(8) -0.0046(8) 0.0016(7)
C9 0.0325(10) 0.0247(9) 0.0287(10) -0.0058(8) -0.0058(8) 0.0004(8)
N10 0.0320(9) 0.0261(8) 0.0275(8) -0.0066(6) -0.0041(7) -0.0004(6)
C11 0.0218(9) 0.0269(9) 0.0279(9) -0.0062(7) -0.0048(7) -0.0003(7)
C12 0.0255(10) 0.0283(9) 0.0241(9) -0.0032(8) -0.0046(8) 0.0010(7)
N13 0.0362(9) 0.0286(9) 0.0271(9) -0.0019(7) -0.0029(7) 0.0025(7)
C14 0.0459(13) 0.0415(12) 0.0232(10) -0.0061(9) -0.0041(9) 0.0095(10)
C15 0.0464(13) 0.0384(12) 0.0321(11) -0.0156(10) -0.0127(9) 0.0064(10)
C16 0.0315(11) 0.0315(10) 0.0330(11) -0.0080(9) -0.0059(9) -0.0021(9)
C17 0.0360(11) 0.0274(10) 0.0301(10) -0.0035(8) -0.0044(9) 0.0004(8)
N18 0.0461(11) 0.0355(9) 0.0385(10) -0.0107(8) 0.0005(8) 0.0056(8)
C19 0.0458(13) 0.0300(11) 0.0312(10) -0.0073(8) 0.0025(9) 0.0005(9)
N20 0.0753(15) 0.0302(10) 0.0539(12) -0.0053(9) 0.0073(10) -0.0002(9)

loop_
_atom_type_symbol
_atom_type_description
_atom_type_scat_dispersion_real
_atom_type_scat_dispersion_imag
_atom_type_scat_source
C C 0.0033 0.0016 'International Tables Vol C Tables 4.2.6.8 and 6.1.1.4'
H H 0.0000 0.0000 'International Tables Vol C Tables 4.2.6.8 and 6.1.1.4'
N N 0.0061 0.0033 'International Tables Vol C Tables 4.2.6.8 and 6.1.1.4'
Cl Cl 0.1484 0.1585 'International Tables Vol C Tables 4.2.6.8 and 6.1.1.4'

loop_
_geom_angle_atom_site_label_1
_geom_angle_atom_site_label_2
_geom_angle_atom_site_label_3
_geom_angle
Cl1A C1A Cl2A 111.95(14)
Cl1A C1A H1AA 107.6(14)
Cl2A C1A H1AA 106.3(14)
Cl1A C1A H1AB 109.9(18)
Cl2A C1A H1AB 106.8(18)
H1AA C1A H1AB 114(2)
C5' N1' C2' 109.94(17)
C5' N1' H1' 126.8(15)
C2' N1' H1' 123.3(15)
N1' C2' C3' 106.27(16)
N1' C2' C6' 117.98(16)
C3' C2' C6' 135.61(16)
C2' C3' C4' 107.85(17)
C2' C3' H3' 126.6(11)
C4' C3' H3' 125.5(11)
C5' C4' C3' 107.59(19)
C5' C4' H4' 124.6(12)
C3' C4' H4' 127.8(12)
N1' C5' C4' 108.32(18)
N1' C5' H5' 121.4(12)
C4' C5' H5' 130.2(12)
N7' C6' C11' 119.20(16)
N7' C6' C2' 113.60(15)
C11' C6' C2' 127.18(16)
C8' N7' C6' 118.78(15)
N7' C8' C9' 120.81(16)
N7' C8' C17' 117.10(15)
C9' C8' C17' 122.05(17)
N10' C9' C8' 121.26(16)
N10' C9' C19' 116.92(16)
C8' C9' C19' 121.82(17)
C9' N10' C11' 118.69(15)
N10' C11' C6' 119.36(16)
N10' C11' C12' 114.36(15)
C6' C11' C12' 126.25(16)
N13' C12' C16' 106.40(16)
N13' C12' C11' 119.29(16)
C16' C12' C11' 133.55(16)
C14' N13' C12' 109.99(17)
C14' N13' H13' 125.9(13)
C12' N13' H13' 123.8(13)
N13' C14' C15' 108.07(17)
N13' C14' H14' 120.2(12)
C15' C14' H14' 131.7(12)
C14' C15' C16' 107.69(18)
C14' C15' H15' 127.8(12)
C16' C15' H15' 124.5(13)
C12' C16' C15' 107.85(17)
C12' C16' H16' 124.5(10)
C15' C16' H16' 127.6(10)
N18' C17' C8' 178.5(2)
N20' C19' C9' 179.5(2)
C5 N1 C2 109.83(16)
C5 N1 H1 126.0(15)
C2 N1 H1 124.2(15)
N1 C2 C3 106.34(15)
N1 C2 C6 118.21(15)
C3 C2 C6 135.33(17)
C2 C3 C4 107.90(17)
C2 C3 H3 126.3(12)
C4 C3 H3 125.8(12)
C5 C4 C3 107.49(17)
C5 C4 H4 126.0(12)
C3 C4 H4 126.5(12)
N1 C5 C4 108.43(18)
N1 C5 H5 119.1(13)
C4 C5 H5 132.5(13)
N7 C6 C11 119.31(15)
N7 C6 C2 114.41(15)
C11 C6 C2 126.25(15)
C8 N7 C6 118.13(15)
N7 C8 C9 121.78(16)
N7 C8 C17 117.07(16)
C9 C8 C17 121.10(16)
N10 C9 C8 120.76(16)
N10 C9 C19 117.03(16)
C8 C9 C19 122.22(16)
C9 N10 C11 118.38(15)
N10 C11 C6 119.79(15)
N10 C11 C12 113.93(15)
C6 C11 C12 126.27(15)
N13 C12 C16 106.53(16)
N13 C12 C11 119.29(16)
C16 C12 C11 133.21(18)
C14 N13 C12 109.81(17)
C14 N13 H13 127.9(14)
C12 N13 H13 122.3(14)
N13 C14 C15 108.32(19)
N13 C14 H14 118.6(13)
C15 C14 H14 133.0(13)
C14 C15 C16 107.66(18)
C14 C15 H15 124.2(13)
C16 C15 H15 128.1(13)
C12 C16 C15 107.65(19)
C12 C16 H16 124.9(12)
C15 C16 H16 127.4(12)
N18 C17 C8 178.1(2)
N20 C19 C9 179.7(2)

loop_
_geom_bond_atom_site_label_1
_geom_bond_atom_site_label_2
_geom_bond_distance
Cl1A C1A 1.753(3)
Cl2A C1A 1.754(3)
C1A H1AA 1.03(3)
C1A H1AB 0.95(3)
N1' C5' 1.351(3)
N1' C2' 1.384(2)
N1' H1' 0.85(2)
C2' C3' 1.390(3)
C2' C6' 1.452(3)
C3' C4' 1.399(3)
C3' H3' 0.974(18)
C4' C5' 1.372(3)
C4' H4' 0.99(2)
C5' H5' 0.97(2)
C6' N7' 1.341(2)
C6' C11' 1.447(2)
N7' C8' 1.340(2)
C8' C9' 1.387(2)
C8' C17' 1.446(3)
C9' N10' 1.336(2)
C9' C19' 1.449(3)
N10' C11' 1.338(2)
C11' C12' 1.448(2)
C12' N13' 1.380(2)
C12' C16' 1.385(3)
N13' C14' 1.354(3)
N13' H13' 0.83(2)
C14' C15' 1.368(3)
C14' H14' 0.95(2)
C15' C16' 1.399(3)
C15' H15' 0.91(2)
C16' H16' 0.987(18)
C17' N18' 1.146(2)
C19' N20' 1.144(2)
N1 C5 1.349(2)
N1 C2 1.381(2)
N1 H1 0.87(2)
C2 C3 1.390(2)
C2 C6 1.442(2)
C3 C4 1.395(3)
C3 H3 0.96(2)
C4 C5 1.371(3)
C4 H4 0.97(2)
C5 H5 0.96(2)
C6 N7 1.344(2)
C6 C11 1.437(2)
N7 C8 1.334(2)
C8 C9 1.384(3)
C8 C17 1.445(3)
C9 N10 1.337(2)
C9 C19 1.447(3)
N10 C11 1.341(2)
C11 C12 1.451(2)
C12 N13 1.375(2)
C12 C16 1.384(3)
N13 C14 1.356(2)
N13 H13 0.87(2)
C14 C15 1.359(3)
C14 H14 0.95(2)
C15 C16 1.402(3)
C15 H15 0.93(2)
C16 H16 0.89(2)
C17 N18 1.144(2)
C19 N20 1.141(2)

loop_
_geom_hbond_atom_site_label_D
_geom_hbond_atom_site_label_H
_geom_hbond_atom_site_label_A
_geom_hbond_distance_DH
_geom_hbond_distance_HA
_geom_hbond_distance_DA
_geom_hbond_angle_DHA
_geom_hbond_site_symmetry_A
N1' H1' N18' 0.85(2) 2.30(2) 3.136(3) 165(2) 2_766
N13' H13' N20' 0.83(2) 2.31(2) 3.063(2) 151.6(17) 2_676
N1 H1 N18 0.87(2) 2.12(2) 2.958(2) 161(2) 2_666

loop_
_geom_torsion_atom_site_label_1
_geom_torsion_atom_site_label_2
_geom_torsion_atom_site_label_3
_geom_torsion_atom_site_label_4
_geom_torsion
C5' N1' C2' C3' -1.1(2)
C5' N1' C2' C6' -177.53(16)
N1' C2' C3' C4' 0.9(2)
C6' C2' C3' C4' 176.4(2)
C2' C3' C4' C5' -0.4(2)
C2' N1' C5' C4' 0.8(2)
C3' C4' C5' N1' -0.3(2)
N1' C2' C6' N7' 5.3(2)
C3' C2' C6' N7' -169.9(2)
N1' C2' C6' C11' -176.48(16)
C3' C2' C6' C11' 8.4(3)
C11' C6' N7' C8' -8.0(2)
C2' C6' N7' C8' 170.43(16)
C6' N7' C8' C9' -4.3(3)
C6' N7' C8' C17' 178.00(17)
N7' C8' C9' N10' 10.6(3)
C17' C8' C9' N10' -171.88(18)
N7' C8' C9' C19' -170.14(17)
C17' C8' C9' C19' 7.4(3)
C8' C9' N10' C11' -3.3(3)
C19' C9' N10' C11' 177.39(16)
C9' N10' C11' C6' -9.1(2)
C9' N10' C11' C12' 169.07(16)
N7' C6' C11' N10' 15.1(3)
C2' C6' C11' N10' -163.11(17)
N7' C6' C11' C12' -162.83(17)
C2' C6' C11' C12' 19.0(3)
N10' C11' C12' N13' 14.3(2)
C6' C11' C12' N13' -167.71(17)
N10' C11' C12' C16' -154.2(2)
C6' C11' C12' C16' 23.8(3)
C16' C12' N13' C14' -1.0(2)
C11' C12' N13' C14' -172.37(17)
C12' N13' C14' C15' 0.9(2)
N13' C14' C15' C16' -0.4(2)
N13' C12' C16' C15' 0.7(2)
C11' C12' C16' C15' 170.3(2)
C14' C15' C16' C12' -0.2(2)
N7' C8' C17' N18' 144(8)
C9' C8' C17' N18' -34(8)
N10' C9' C19' N20' -81(28)
C8' C9' C19' N20' 100(28)
C5 N1 C2 C3 1.0(2)
C5 N1 C2 C6 177.62(16)
N1 C2 C3 C4 -0.9(2)
C6 C2 C3 C4 -176.7(2)
C2 C3 C4 C5 0.5(2)
C2 N1 C5 C4 -0.7(2)
C3 C4 C5 N1 0.1(2)
N1 C2 C6 N7 -0.5(2)
C3 C2 C6 N7 174.89(19)
N1 C2 C6 C11 -178.23(16)
C3 C2 C6 C11 -2.8(3)
C11 C6 N7 C8 8.1(2)
C2 C6 N7 C8 -169.84(15)
C6 N7 C8 C9 4.1(3)
C6 N7 C8 C17 -178.34(16)
N7 C8 C9 N10 -10.1(3)
C17 C8 C9 N10 172.45(17)
N7 C8 C9 C19 170.31(18)
C17 C8 C9 C19 -7.2(3)
C8 C9 N10 C11 2.8(3)
C19 C9 N10 C11 -177.55(16)
C9 N10 C11 C6 9.3(2)
C9 N10 C11 C12 -169.58(15)
N7 C6 C11 N10 -15.1(2)
C2 C6 C11 N10 162.48(17)
N7 C6 C11 C12 163.58(16)
C2 C6 C11 C12 -18.8(3)
N10 C11 C12 N13 -21.7(2)
C6 C11 C12 N13 159.52(17)
N10 C11 C12 C16 145.37(19)
C6 C11 C12 C16 -33.4(3)
C16 C12 N13 C14 1.6(2)
C11 C12 N13 C14 171.81(16)
C12 N13 C14 C15 -1.4(2)
N13 C14 C15 C16 0.7(2)
N13 C12 C16 C15 -1.2(2)
C11 C12 C16 C15 -169.40(19)
C14 C15 C16 C12 0.3(2)
N7 C8 C17 N18 -142(6)
C9 C8 C17 N18 36(6)
N10 C9 C19 N20 175(100)
C8 C9 C19 N20 -5(54)

loop_
_cod_related_entry_id
_cod_related_entry_database
_cod_related_entry_code
1 ChemSpider 30651825
